data_7043553
loop_
_publ_author_name
'Yan, Yang-Tian'
'Zhang, Si-Si'
'Yang, Guo-Ping'
'Zhang, Wen-Yan'
'Zhang, Fang'
'Cao, Feng'
'Yang, Rui-Feng'
'Wang, Yao-Yu'

_publ_section_title
;
 The influence of coordination modes and active sites of a
 5-(triazol-1-yl) nicotinic ligand on the assembly of diverse MOFs
;
_journal_name_full 'Dalton Trans.'
_journal_paper_doi 10.1039/C7DT01523B
_journal_year 2017
_chemical_absolute_configuration ad
_chemical_formula_moiety 'C32 H22 Co2 N16 O9, 2(C4 H9 N O), 2(H2 O)'
_chemical_formula_sum 'C40 H44 Co2 N18 O13'
_chemical_formula_weight 1102.79
_space_group_crystal_system hexagonal
_space_group_IT_number 171
_space_group_name_Hall 'P 62'
_space_group_name_H-M_alt 'P 62'
_symmetry_space_group_name_Hall 'P 62'
_symmetry_space_group_name_H-M 'P 62'
_atom_sites_solution_hydrogens mixed
_audit_creation_date 2017-06-03
_audit_creation_method
;
Olex2 1.2-beta
(compiled 2017.03.28 svn.r3405 for OlexSys, GUI svn.r5337)
;
_audit_update_record
;
2017-06-16 deposited with the CCDC.
2017-06-22 downloaded from the CCDC.
;
_cell_angle_alpha 90
_cell_angle_beta 90
_cell_angle_gamma 120
_cell_formula_units_Z 3
_cell_length_a 16.140(2)
_cell_length_b 16.140(2)
_cell_length_c 16.758(2)
_cell_measurement_reflns_used 6051
_cell_measurement_temperature 296.15
_cell_measurement_theta_max 23.866
_cell_measurement_theta_min 2.524
_cell_volume 3780.6(8)
_computing_cell_refinement 'SAINT V8.18C (Bruker, 2016)'
_computing_data_collection 'SAINT V8.18C (Bruker, 2016)'
_computing_data_reduction 'SAINT V8.18C (Bruker, 2016)'
_computing_molecular_graphics 'Olex2 (Dolomanov et al., 2009)'
_computing_publication_material 'Olex2 (Dolomanov et al., 2009)'
_computing_structure_refinement 'ShelXL (Sheldrick, 2015)'
_computing_structure_solution 'ShelXT (Sheldrick, 2015)'
_diffrn_ambient_temperature 296.15
_diffrn_measured_fraction_theta_full 1.000
_diffrn_measured_fraction_theta_max 0.998
_diffrn_measurement_device_type 'Bruker P4'
_diffrn_radiation_type MoK\a
_diffrn_radiation_wavelength 0.71073
_diffrn_reflns_av_R_equivalents 0.0456
_diffrn_reflns_av_unetI/netI 0.0526
_diffrn_reflns_Laue_measured_fraction_full 1.000
_diffrn_reflns_Laue_measured_fraction_max 0.998
_diffrn_reflns_limit_h_max 20
_diffrn_reflns_limit_h_min -21
_diffrn_reflns_limit_k_max 12
_diffrn_reflns_limit_k_min -21
_diffrn_reflns_limit_l_max 18
_diffrn_reflns_limit_l_min -22
_diffrn_reflns_number 23235
_diffrn_reflns_point_group_measured_fraction_full 1.000
_diffrn_reflns_point_group_measured_fraction_max 0.997
_diffrn_reflns_theta_full 25.242
_diffrn_reflns_theta_max 28.315
_diffrn_reflns_theta_min 1.457
_exptl_absorpt_coefficient_mu 0.737
_exptl_absorpt_correction_T_max 0.7457
_exptl_absorpt_correction_T_min 0.6200
_exptl_absorpt_correction_type multi-scan
_exptl_absorpt_process_details
'SADABS-2008/1 (Bruker,2008) was used for absorption correction. wR2(int) was 0.0777 before and 0.0613 after correction. The Ratio of minimum to maximum transmission is 0.8314. The \l/2 correction factor is 0.0015.'
_exptl_crystal_colour colourless
_exptl_crystal_colour_primary colourless
_exptl_crystal_density_diffrn 1.453
_exptl_crystal_description block
_exptl_crystal_F_000 1704
_exptl_crystal_size_max 0.2
_exptl_crystal_size_mid 0.2
_exptl_crystal_size_min 0.19
_refine_diff_density_max 0.374
_refine_diff_density_min -0.314
_refine_diff_density_rms 0.057
_refine_ls_abs_structure_details
;
 Refined as an inversion twin.
The structure contained large void, and the solvent and 
the positive or negative ions located in the void couldn't 
be identified because it was highly disordered had so small 
residual peak. Therefore, SQUEEZE in PLATON program was 
performed to remove the highly disordered solvent and ions. 
The numbers of masked ions and solvent molecules were 
confirmed by TG analysis. After calculation, the ions and 
solvent molecules were added in the _chemical_formula_moiety,
 _chemical_formula_sum and other relative items. 

;
_refine_ls_abs_structure_Flack 0.10(2)
_refine_ls_extinction_method none
_refine_ls_goodness_of_fit_ref 1.027
_refine_ls_hydrogen_treatment constr
_refine_ls_matrix_type full
_refine_ls_number_parameters 268
_refine_ls_number_reflns 5880
_refine_ls_number_restraints 260
_refine_ls_restrained_S_all 1.137
_refine_ls_R_factor_all 0.0594
_refine_ls_R_factor_gt 0.0448
_refine_ls_shift/su_max 0.008
_refine_ls_shift/su_mean 0.000
_refine_ls_structure_factor_coef Fsqd
_refine_ls_weighting_details 'w=1/[\s^2^(Fo^2^)+(0.0795P)^2^] where P=(Fo^2^+2Fc^2^)/3'
_refine_ls_weighting_scheme calc
_refine_ls_wR_factor_gt 0.1208
_refine_ls_wR_factor_ref 0.1287
_reflns_Friedel_coverage 0.935
_reflns_Friedel_fraction_full 1.000
_reflns_Friedel_fraction_max 0.997
_reflns_number_gt 4742
_reflns_number_total 5880
_reflns_threshold_expression 'I > 2\s(I)'
_cod_data_source_file c7dt01523b2.cif
_cod_data_source_block 6
_cod_original_cell_volume 3780.6(12)
_cod_database_code 7043553
_shelx_shelxl_version_number 2014/7
_shelx_space_group_comment
;
The symmetry employed for this shelxl refinement is uniquely defined
by the following loop, which should always be used as a source of
symmetry information in preference to the above space-group names.
They are only intended as comments.
;
_shelx_estimated_absorpt_t_max 0.873
_shelx_estimated_absorpt_t_min 0.867
_olex2_refinement_description
;
1. Twinned data refinement
 Scales: 0.90(2)
 0.10(2)
2. Fixed Uiso
 At 1.2 times of:
  All C(H) groups
 At 1.5 times of:
  All O(H) groups
3. Rigid bond restraints
 All non-hydrogen atoms
 with sigma for 1-2 distances of 0.001 and sigma for 1-3 distances of 0.001
4. Uiso/Uaniso restraints and constraints
All non-hydrogen atoms restrained to be isotropic: with sigma of 0.01 and sigma
for terminal atoms of 0.01
5.a Riding coordinates:
 O5(H5)
5.b Aromatic/amide H refined with riding coordinates:
 C3(H3), C4(H4), C6(H6), C7(H7), C8(H8), C9(H9), C10(H10), C12(H12), C13(H13),
 C15(H15)
;
_olex2_submission_special_instructions 'No special instructions were received'

loop_
_space_group_symop_operation_xyz
'x, y, z'
'-y, x-y, z+2/3'
'-x+y, -x, z+1/3'
'-x, -y, z'
'y, -x+y, z+2/3'
'x-y, x, z+1/3'

loop_
_atom_site_label
_atom_site_type_symbol
_atom_site_fract_x
_atom_site_fract_y
_atom_site_fract_z
_atom_site_U_iso_or_equiv
_atom_site_adp_type
_atom_site_occupancy
_atom_site_site_symmetry_order
_atom_site_calc_flag
_atom_site_refinement_flags_posn
_atom_site_refinement_flags_adp
_atom_site_refinement_flags_occupancy
_atom_site_disorder_assembly
_atom_site_disorder_group
Co1 Co 0.62806(4) 0.04844(4) 0.14931(3) 0.03900(17) Uani 1 1 d . U . . .
O1 O 0.6720(2) -0.0273(2) 0.2218(2) 0.0521(8) Uani 1 1 d . U . . .
O2 O 0.5385(2) -0.1195(3) 0.2899(2) 0.0657(11) Uani 1 1 d . U . . .
O3 O 0.6349(3) 0.5611(3) 0.4152(2) 0.0636(10) Uani 1 1 d . U . A -1
O4 O 0.5410(2) 0.4017(3) 0.4172(2) 0.0557(8) Uani 1 1 d . U . . .
O5 O 0.5000 0.0000 0.2182(2) 0.0367(8) Uani 1 2 d S TU P . .
H5 H 0.4955 -0.0492 0.2433 0.055 Uiso 1 1 d R . . . .
N1 N 0.6628(3) -0.2498(3) 0.4093(2) 0.0449(8) Uani 1 1 d . U . B -1
N2 N 0.8998(3) -0.1381(4) 0.3186(3) 0.0673(12) Uani 1 1 d . U . . .
N3 N 0.9498(4) -0.1121(5) 0.2539(3) 0.0878(16) Uani 1 1 d . U . . .
N4 N 1.0322(4) -0.1233(7) 0.3448(5) 0.131(3) Uani 1 1 d . U . . .
N5 N 0.7087(3) 0.1665(3) 0.2257(3) 0.0518(8) Uani 1 1 d . U . . .
N6 N 0.8309(4) 0.2731(5) 0.2980(5) 0.108(2) Uani 1 1 d . U . . .
N7 N 0.7607(3) 0.2961(4) 0.2927(4) 0.0803(16) Uani 1 1 d . U . . .
N8 N 0.8734(4) 0.5386(5) 0.3730(7) 0.145(3) Uani 1 1 d . U . . .
C1 C 0.6234(3) -0.0915(3) 0.2706(3) 0.0421(9) Uani 1 1 d . U . . .
C2 C 0.6713(3) -0.1390(3) 0.3099(3) 0.0414(8) Uani 1 1 d . U . . .
C3 C 0.7647(3) -0.1133(3) 0.2932(3) 0.0473(10) Uani 1 1 d . U . . .
H3 H 0.7996 -0.0675 0.2547 0.057 Uiso 1 1 calc R . . . .
C4 C 0.6232(3) -0.2076(3) 0.3696(3) 0.0456(10) Uani 1 1 d . U . . .
H4 H 0.5605 -0.2242 0.3817 0.055 Uiso 1 1 calc R . . B .
C5 C 0.8052(3) -0.1584(4) 0.3359(3) 0.0567(13) Uani 1 1 d . U . . .
C6 C 0.7526(3) -0.2258(4) 0.3919(3) 0.0542(12) Uani 1 1 d . U . . .
H6 H 0.7805 -0.2560 0.4189 0.065 Uiso 1 1 calc R . . B .
C7 C 0.9561(5) -0.1434(7) 0.3790(5) 0.095(2) Uani 1 1 d . U . . .
H7 H 0.9404 -0.1585 0.4325 0.115 Uiso 1 1 calc R . . . .
C8 C 1.0338(5) -0.1081(6) 0.2660(6) 0.0925(19) Uani 1 1 d . U . . .
H8 H 1.0812 -0.0974 0.2291 0.111 Uiso 1 1 calc R . . . .
C9 C 0.7972(5) 0.1963(6) 0.2514(5) 0.085(2) Uani 1 1 d . U . . .
H9 H 0.8319 0.1664 0.2381 0.102 Uiso 1 1 calc R . . . .
C10 C 0.6908(4) 0.2328(4) 0.2472(3) 0.0587(12) Uani 1 1 d . U . . .
H10 H 0.6366 0.2356 0.2328 0.070 Uiso 1 1 calc R . . . .
C11 C 0.7700(4) 0.3782(5) 0.3303(5) 0.091(2) Uani 1 1 d . U . . .
C12 C 0.8596(5) 0.4555(6) 0.3423(7) 0.133(4) Uani 1 1 d . U . . .
H12 H 0.9127 0.4503 0.3287 0.159 Uiso 1 1 calc R . . . .
C13 C 0.6901(4) 0.3833(5) 0.3509(4) 0.0655(14) Uani 1 1 d . U . . .
H13 H 0.6289 0.3313 0.3435 0.079 Uiso 1 1 calc R . . . .
C14 C 0.7036(4) 0.4676(5) 0.3827(4) 0.0740(17) Uani 1 1 d . U . . .
C15 C 0.7949(5) 0.5430(6) 0.3911(7) 0.119(3) Uani 1 1 d . U . . .
H15 H 0.8027 0.6005 0.4105 0.143 Uiso 1 1 calc R . . . .
C16 C 0.6195(4) 0.4794(4) 0.4070(3) 0.0569(11) Uani 1 1 d . U . . .

loop_
_atom_site_aniso_label
_atom_site_aniso_U_11
_atom_site_aniso_U_22
_atom_site_aniso_U_33
_atom_site_aniso_U_23
_atom_site_aniso_U_13
_atom_site_aniso_U_12
Co1 0.0397(3) 0.0393(3) 0.0458(3) 0.0114(2) 0.0107(2) 0.0255(3)
O1 0.0433(15) 0.0619(16) 0.063(2) 0.0318(14) 0.0187(14) 0.0348(15)
O2 0.0366(14) 0.075(2) 0.091(3) 0.047(2) 0.0192(15) 0.0325(16)
O3 0.0498(19) 0.0524(13) 0.078(3) 0.0067(18) 0.0226(18) 0.0178(14)
O4 0.0420(14) 0.0516(14) 0.068(2) -0.0101(17) 0.0101(15) 0.0190(12)
O5 0.0374(13) 0.048(2) 0.0332(19) 0.000 0.000 0.0279(13)
N1 0.0342(15) 0.047(2) 0.050(2) 0.0181(14) 0.0025(13) 0.0179(15)
N2 0.0421(16) 0.081(3) 0.089(2) 0.035(3) 0.0167(15) 0.0387(19)
N3 0.062(3) 0.118(4) 0.094(3) 0.026(3) 0.028(2) 0.054(3)
N4 0.062(3) 0.206(8) 0.149(4) 0.045(6) 0.015(3) 0.086(5)
N5 0.0391(14) 0.0591(16) 0.061(2) -0.0042(14) 0.0046(14) 0.0276(13)
N6 0.062(3) 0.124(4) 0.155(6) -0.071(4) -0.042(3) 0.058(3)
N7 0.042(2) 0.090(3) 0.109(4) -0.043(3) -0.011(2) 0.0335(19)
N8 0.0445(17) 0.112(4) 0.252(8) -0.094(5) 0.013(4) 0.019(2)
C1 0.0358(16) 0.050(2) 0.045(2) 0.0154(15) 0.0080(15) 0.0245(17)
C2 0.0347(15) 0.047(2) 0.046(2) 0.0153(15) 0.0082(16) 0.0230(16)
C3 0.0349(16) 0.050(2) 0.059(3) 0.0206(18) 0.0115(16) 0.0233(17)
C4 0.0326(17) 0.048(2) 0.057(3) 0.0206(17) 0.0089(16) 0.0207(17)
C5 0.0341(15) 0.058(3) 0.080(3) 0.029(2) 0.0113(16) 0.0245(18)
C6 0.0370(18) 0.057(3) 0.071(3) 0.026(2) 0.0048(17) 0.025(2)
C7 0.056(3) 0.142(6) 0.107(3) 0.040(5) 0.007(2) 0.063(4)
C8 0.051(3) 0.094(4) 0.139(4) 0.023(5) 0.035(3) 0.042(3)
C9 0.061(3) 0.111(5) 0.103(5) -0.043(3) -0.027(3) 0.059(3)
C10 0.042(2) 0.061(3) 0.076(3) -0.016(2) -0.0019(18) 0.028(2)
C11 0.0433(18) 0.098(3) 0.122(5) -0.057(4) -0.004(3) 0.0285(19)
C12 0.0439(18) 0.116(5) 0.214(9) -0.091(6) 0.007(4) 0.022(2)
C13 0.0424(18) 0.075(3) 0.077(3) -0.023(3) -0.004(2) 0.0277(19)
C14 0.0429(14) 0.076(3) 0.092(4) -0.029(3) 0.008(3) 0.0216(16)
C15 0.0445(16) 0.098(4) 0.192(8) -0.071(5) 0.010(4) 0.018(2)
C16 0.0455(16) 0.0559(16) 0.062(3) -0.001(2) 0.015(2) 0.0197(14)

loop_
_atom_type_symbol
_atom_type_description
_atom_type_scat_dispersion_real
_atom_type_scat_dispersion_imag
_atom_type_scat_source
C C 0.0033 0.0016 'International Tables Vol C Tables 4.2.6.8 and 6.1.1.4'
H H 0.0000 0.0000 'International Tables Vol C Tables 4.2.6.8 and 6.1.1.4'
Co Co 0.3494 0.9721 'International Tables Vol C Tables 4.2.6.8 and 6.1.1.4'
N N 0.0061 0.0033 'International Tables Vol C Tables 4.2.6.8 and 6.1.1.4'
O O 0.0106 0.0060 'International Tables Vol C Tables 4.2.6.8 and 6.1.1.4'

loop_
_geom_angle_atom_site_label_1
_geom_angle_atom_site_label_2
_geom_angle_atom_site_label_3
_geom_angle
_geom_angle_site_symmetry_1
_geom_angle_site_symmetry_3
O1 Co1 O5 91.22(11) . .
O1 Co1 N1 88.45(13) . 5_664
O1 Co1 N5 86.54(16) . .
O4 Co1 O1 172.69(15) 2_654 .
O4 Co1 O5 91.17(11) 2_654 .
O4 Co1 N1 89.65(14) 2_654 5_664
O4 Co1 N5 86.44(17) 2_654 .
N1 Co1 O5 175.89(13) 5_664 .
N5 Co1 O5 92.84(13) . .
N5 Co1 N1 91.23(16) . 5_664
C1 O1 Co1 127.9(3) . .
C16 O3 Co1 136.3(3) . 6
C16 O4 Co1 131.0(3) . 3_665
Co1 O5 Co1 114.91(18) . 4_655
Co1 O5 H5 107.6 4_655 .
Co1 O5 H5 102.7 . .
C4 N1 C6 118.4(4) . .
N3 N2 C5 132.1(5) . .
N3 N2 C7 108.1(5) . .
C7 N2 C5 119.7(5) . .
N2 N3 C8 110.0(6) . .
C7 N4 C8 115.4(7) . .
C9 N5 Co1 125.9(4) . .
C10 N5 Co1 128.5(4) . .
C10 N5 C9 104.8(5) . .
C9 N6 N7 102.0(5) . .
N6 N7 C11 121.2(5) . .
C10 N7 N6 109.4(5) . .
C10 N7 C11 129.3(5) . .
C15 N8 C12 116.7(6) . .
O1 C1 O2 126.3(4) . .
O1 C1 C2 116.5(4) . .
O2 C1 C2 117.1(4) . .
C3 C2 C1 121.9(4) . .
C3 C2 C4 118.2(4) . .
C4 C2 C1 119.8(4) . .
C2 C3 H3 121.1 . .
C2 C3 C5 117.8(4) . .
C5 C3 H3 121.1 . .
N1 C4 C2 123.0(4) . .
N1 C4 H4 118.5 . .
C2 C4 H4 118.5 . .
C3 C5 N2 120.3(4) . .
C6 C5 N2 119.4(4) . .
C6 C5 C3 120.2(4) . .
N1 C6 C5 122.3(4) . .
N1 C6 H6 118.8 . .
C5 C6 H6 118.8 . .
N2 C7 H7 128.1 . .
N4 C7 N2 103.7(7) . .
N4 C7 H7 128.1 . .
N3 C8 N4 102.3(6) . .
N3 C8 H8 128.9 . .
N4 C8 H8 128.9 . .
N5 C9 H9 123.5 . .
N6 C9 N5 113.1(5) . .
N6 C9 H9 123.5 . .
N5 C10 N7 110.1(5) . .
N5 C10 H10 125.0 . .
N7 C10 H10 125.0 . .
C12 C11 N7 119.3(6) . .
C12 C11 C13 120.1(6) . .
C13 C11 N7 120.5(5) . .
N8 C12 C11 122.3(7) . .
N8 C12 H12 118.8 . .
C11 C12 H12 118.8 . .
C11 C13 H13 121.1 . .
C14 C13 C11 117.9(5) . .
C14 C13 H13 121.1 . .
C13 C14 C16 121.3(5) . .
C15 C14 C13 119.2(6) . .
C15 C14 C16 119.5(6) . .
N8 C15 C14 123.7(7) . .
N8 C15 H15 118.1 . .
C14 C15 H15 118.1 . .
O3 C16 O4 128.0(5) . .
O3 C16 C14 116.9(5) . .
O4 C16 C14 115.1(5) . .

loop_
_geom_bond_atom_site_label_1
_geom_bond_atom_site_label_2
_geom_bond_distance
_geom_bond_site_symmetry_2
Co1 O1 2.083(3) .
Co1 O4 2.071(3) 2_654
Co1 O5 2.144(2) .
Co1 N1 2.134(4) 5_664
Co1 N5 2.118(4) .
O1 C1 1.243(5) .
O2 C1 1.253(5) .
O3 Co1 2.052(4) 6
O3 C16 1.220(6) .
O4 Co1 2.071(3) 3_665
O4 C16 1.272(6) .
O5 Co1 2.144(2) 4_655
O5 H5 0.8699 .
N1 C4 1.324(6) .
N1 C6 1.332(6) .
N2 N3 1.289(7) .
N2 C5 1.423(6) .
N2 C7 1.392(8) .
N3 C8 1.340(9) .
N4 C7 1.242(9) .
N4 C8 1.341(12) .
N5 C9 1.331(7) .
N5 C10 1.291(7) .
N6 N7 1.360(7) .
N6 C9 1.330(9) .
N7 C10 1.322(7) .
N7 C11 1.405(8) .
N8 C12 1.348(10) .
N8 C15 1.340(9) .
C1 C2 1.488(6) .
C2 C3 1.378(6) .
C2 C4 1.404(6) .
C3 H3 0.9300 .
C3 C5 1.393(6) .
C4 H4 0.9300 .
C5 C6 1.365(7) .
C6 H6 0.9300 .
C7 H7 0.9300 .
C8 H8 0.9300 .
C9 H9 0.9300 .
C10 H10 0.9300 .
C11 C12 1.373(9) .
C11 C13 1.377(8) .
C12 H12 0.9300 .
C13 H13 0.9300 .
C13 C14 1.374(8) .
C14 C15 1.370(9) .
C14 C16 1.517(8) .
C15 H15 0.9300 .

loop_
_geom_torsion_atom_site_label_1
_geom_torsion_atom_site_label_2
_geom_torsion_atom_site_label_3
_geom_torsion_atom_site_label_4
_geom_torsion
_geom_torsion_site_symmetry_1
Co1 O1 C1 O2 -5.0(8) .
Co1 O1 C1 C2 175.3(3) .
Co1 O3 C16 O4 28.3(11) 6
Co1 O3 C16 C14 -151.0(5) 6
Co1 O4 C16 O3 -21.8(10) 3_665
Co1 O4 C16 C14 157.5(4) 3_665
Co1 N5 C9 N6 179.2(6) .
Co1 N5 C10 N7 -177.3(4) .
O1 C1 C2 C3 0.0(7) .
O1 C1 C2 C4 175.7(5) .
O2 C1 C2 C3 -179.7(5) .
O2 C1 C2 C4 -4.0(7) .
N2 N3 C8 N4 -6.6(10) .
N2 C5 C6 N1 -178.2(5) .
N3 N2 C5 C3 -29.0(10) .
N3 N2 C5 C6 147.8(7) .
N3 N2 C7 N4 -1.9(10) .
N6 N7 C10 N5 3.4(9) .
N6 N7 C11 C12 28.2(14) .
N6 N7 C11 C13 -155.4(8) .
N7 N6 C9 N5 -6.5(10) .
N7 C11 C12 N8 175.5(10) .
N7 C11 C13 C14 -175.9(7) .
C1 C2 C3 C5 176.8(5) .
C1 C2 C4 N1 -177.1(5) .
C2 C3 C5 N2 177.0(5) .
C2 C3 C5 C6 0.3(8) .
C3 C2 C4 N1 -1.2(8) .
C3 C5 C6 N1 -1.4(9) .
C4 N1 C6 C5 1.2(8) .
C4 C2 C3 C5 1.0(7) .
C5 N2 N3 C8 -175.8(6) .
C5 N2 C7 N4 179.2(7) .
C6 N1 C4 C2 0.1(7) .
C7 N2 N3 C8 5.6(9) .
C7 N2 C5 C3 149.5(7) .
C7 N2 C5 C6 -33.7(9) .
C7 N4 C8 N3 5.7(13) .
C8 N4 C7 N2 -2.5(13) .
C9 N5 C10 N7 -7.1(7) .
C9 N6 N7 C10 1.9(10) .
C9 N6 N7 C11 -176.3(7) .
C10 N5 C9 N6 8.7(9) .
C10 N7 C11 C12 -149.6(10) .
C10 N7 C11 C13 26.9(13) .
C11 N7 C10 N5 -178.6(7) .
C11 C13 C14 C15 1.3(12) .
C11 C13 C14 C16 180.0(7) .
C12 N8 C15 C14 2(2) .
C12 C11 C13 C14 0.5(13) .
C13 C11 C12 N8 -1.0(17) .
C13 C14 C15 N8 -2.9(17) .
C13 C14 C16 O3 -161.7(6) .
C13 C14 C16 O4 18.9(10) .
C15 N8 C12 C11 -0.5(19) .
C15 C14 C16 O3 17.0(11) .
C15 C14 C16 O4 -162.4(8) .
C16 C14 C15 N8 178.4(11) .

loop_
_twin_individual_id
_twin_individual_mass_fraction_refined
1 0.90(2)
2 0.10(2)
